data_2236833
loop_
_publ_author_name
'Al-Far, Rawhi'
'Haddad, Salim F.'
'Ali, Basem F.'

_publ_section_title
;
 Bis(2,4-dimethylpyridinium) tetrabromidomercurate(II)
;
_journal_coeditor_code BX2429
_journal_issue 12
_journal_name_full 'Acta Crystallographica Section E'
_journal_page_first m1499
_journal_paper_doi 10.1107/S1600536812046788
_journal_volume 68
_journal_year 2012
_chemical_formula_iupac '(C7 H10 N)2 [Hg Br4]'
_chemical_formula_moiety '2(C7 H10 N +), Br4 Hg 2-'
_chemical_formula_sum 'C14 H20 Br4 Hg N2'
_chemical_formula_weight 736.51
_chemical_name_common (2,4-DMepyrH)2.HgBr4
_chemical_name_systematic
;
Bis(2,4-dimethylpyridinium) tetrabromidomercurate(II)
;
_space_group_IT_number 15
_symmetry_cell_setting monoclinic
_symmetry_space_group_name_Hall '-C 2yc'
_symmetry_space_group_name_H-M 'C 1 2/c 1'
_atom_sites_solution_hydrogens geom
_atom_sites_solution_primary direct
_atom_sites_solution_secondary difmap
_audit_creation_method SHELXL-97
_cell_angle_alpha 90.00
_cell_angle_beta 129.12(3)
_cell_angle_gamma 90.00
_cell_formula_units_Z 4
_cell_length_a 20.022(5)
_cell_length_b 7.7985(9)
_cell_length_c 17.651(3)
_cell_measurement_reflns_used 1281
_cell_measurement_temperature 293(2)
_cell_measurement_theta_max 29.111
_cell_measurement_theta_min 2.9168
_cell_volume 2138.2(11)
_computing_cell_refinement 'CrysAlis PRO (Agilent, 2011)'
_computing_data_collection 'CrysAlis PRO (Agilent, 2011)'
_computing_data_reduction 'CrysAlis PRO (Agilent, 2011)'
_computing_molecular_graphics 'SHELXTL (Sheldrick, 2008)'
_computing_publication_material 'SHELXTL (Sheldrick, 2008)'
_computing_structure_refinement 'SHELXTL (Sheldrick, 2008)'
_computing_structure_solution 'SHELXTL (Sheldrick, 2008)'
_diffrn_ambient_temperature 293(2)
_diffrn_detector_area_resol_mean 16.0534
_diffrn_measured_fraction_theta_full 0.984
_diffrn_measured_fraction_theta_max 0.984
_diffrn_measurement_device_type 'Agilent Xcalibur Eos'
_diffrn_measurement_method '\w scans'
_diffrn_radiation_monochromator graphite
_diffrn_radiation_source 'Enhance (Mo) X-ray Source'
_diffrn_radiation_type MoK\a
_diffrn_radiation_wavelength 0.71073
_diffrn_reflns_av_R_equivalents 0.0363
_diffrn_reflns_av_sigmaI/netI 0.0753
_diffrn_reflns_limit_h_max 26
_diffrn_reflns_limit_h_min -27
_diffrn_reflns_limit_k_max 10
_diffrn_reflns_limit_k_min -6
_diffrn_reflns_limit_l_max 16
_diffrn_reflns_limit_l_min -24
_diffrn_reflns_number 5366
_diffrn_reflns_theta_full 29.18
_diffrn_reflns_theta_max 29.18
_diffrn_reflns_theta_min 2.92
_diffrn_standards_decay_% 0.01
_exptl_absorpt_coefficient_mu 14.669
_exptl_absorpt_correction_T_max 0.072
_exptl_absorpt_correction_T_min 0.002
_exptl_absorpt_correction_type multi-scan
_exptl_absorpt_process_details '(CrysAlis PRO; Agilent, 2011)'
_exptl_crystal_colour Colourless
_exptl_crystal_density_diffrn 2.288
_exptl_crystal_density_method 'not measured'
_exptl_crystal_description block
_exptl_crystal_F_000 1352
_exptl_crystal_size_max 0.436
_exptl_crystal_size_mid 0.3994
_exptl_crystal_size_min 0.1795
_refine_diff_density_max 1.448
_refine_diff_density_min -1.542
_refine_ls_extinction_method none
_refine_ls_goodness_of_fit_ref 1.014
_refine_ls_hydrogen_treatment constr
_refine_ls_matrix_type full
_refine_ls_number_parameters 98
_refine_ls_number_reflns 2895
_refine_ls_number_restraints 0
_refine_ls_restrained_S_all 1.014
_refine_ls_R_factor_all 0.1116
_refine_ls_R_factor_gt 0.0497
_refine_ls_shift/su_max 0.000
_refine_ls_shift/su_mean 0.000
_refine_ls_structure_factor_coef Fsqd
_refine_ls_weighting_details 'calc w=1/[\s^2^(Fo^2^)+(0.0354P)^2^+0.0000P] where P=(Fo^2^+2Fc^2^)/3'
_refine_ls_weighting_scheme calc
_refine_ls_wR_factor_gt 0.0824
_refine_ls_wR_factor_ref 0.1020
_reflns_number_gt 1454
_reflns_number_total 2895
_reflns_threshold_expression I>2\s(I)
_cod_data_source_file bx2429.cif
_cod_data_source_block I
_cod_original_cell_volume 2138.1(11)
_cod_original_sg_symbol_H-M 'C 2/c'
_cod_database_code 2236833
_cod_database_fobs_code 2236833

loop_
_symmetry_equiv_pos_as_xyz
'x, y, z'
'-x, y, -z+1/2'
'x+1/2, y+1/2, z'
'-x+1/2, y+1/2, -z+1/2'
'-x, -y, -z'
'x, -y, z-1/2'
'-x+1/2, -y+1/2, -z'
'x+1/2, -y+1/2, z-1/2'

loop_
_atom_site_type_symbol
_atom_site_label
_atom_site_fract_x
_atom_site_fract_y
_atom_site_fract_z
_atom_site_U_iso_or_equiv
_atom_site_adp_type
_atom_site_calc_flag
_atom_site_refinement_flags
_atom_site_occupancy
_atom_site_symmetry_multiplicity
Hg Hg1 0.5000 0.17233(6) 0.7500 0.0544(2) Uani d S 1 2
Br Br1 0.54606(6) 0.33656(12) 0.90297(6) 0.0647(3) Uani d . 1 1
N N1 0.3078(5) 0.0541(10) 0.9729(5) 0.066(2) Uani d . 1 1
H H1A 0.3343 0.0396 1.0342 0.080 Uiso calc R 1 1
C C1 0.3507(5) 0.1249(10) 0.9458(6) 0.050(2) Uani d . 1 1
Br Br2 0.36889(6) -0.01976(14) 0.69426(7) 0.0796(4) Uani d . 1 1
C C2 0.3064(5) 0.1449(10) 0.8472(6) 0.053(2) Uani d . 1 1
H H2A 0.3348 0.1915 0.8260 0.064 Uiso calc R 1 1
C C3 0.2217(6) 0.0982(11) 0.7793(6) 0.054(2) Uani d . 1 1
C C4 0.1817(6) 0.0263(12) 0.8122(7) 0.076(3) Uani d . 1 1
H H4A 0.1244 -0.0076 0.7677 0.091 Uiso calc R 1 1
C C5 0.2249(6) 0.0046(14) 0.9087(7) 0.086(3) Uani d . 1 1
H H5A 0.1976 -0.0443 0.9308 0.103 Uiso calc R 1 1
C C6 0.4414(6) 0.1759(12) 1.0245(6) 0.078(3) Uani d . 1 1
H H6A 0.4433 0.2624 1.0646 0.116 Uiso calc R 1 1
H H6B 0.4658 0.2205 0.9961 0.116 Uiso calc R 1 1
H H6C 0.4739 0.0777 1.0639 0.116 Uiso calc R 1 1
C C7 0.1732(6) 0.1298(12) 0.6723(6) 0.078(3) Uani d . 1 1
H H7A 0.1294 0.0438 0.6351 0.118 Uiso calc R 1 1
H H7B 0.2122 0.1247 0.6581 0.118 Uiso calc R 1 1
H H7C 0.1468 0.2411 0.6553 0.118 Uiso calc R 1 1

loop_
_atom_site_aniso_label
_atom_site_aniso_U_11
_atom_site_aniso_U_22
_atom_site_aniso_U_33
_atom_site_aniso_U_12
_atom_site_aniso_U_13
_atom_site_aniso_U_23
Hg1 0.0559(3) 0.0639(4) 0.0459(3) 0.000 0.0334(2) 0.000
Br1 0.0707(6) 0.0762(8) 0.0504(5) -0.0070(5) 0.0398(5) -0.0130(5)
N1 0.066(5) 0.079(6) 0.057(5) 0.005(4) 0.040(4) 0.015(4)
C1 0.058(6) 0.044(6) 0.055(5) 0.001(4) 0.039(5) -0.001(4)
Br2 0.0820(7) 0.1058(9) 0.0702(6) -0.0375(6) 0.0572(6) -0.0225(6)
C2 0.057(6) 0.056(6) 0.053(5) -0.003(4) 0.038(5) -0.002(4)
C3 0.059(6) 0.041(5) 0.052(5) 0.003(4) 0.030(5) 0.000(4)
C4 0.050(6) 0.084(8) 0.065(6) -0.012(5) 0.023(5) 0.011(6)
C5 0.058(7) 0.111(10) 0.087(8) 0.005(6) 0.046(6) 0.029(7)
C6 0.053(6) 0.100(9) 0.064(6) -0.012(5) 0.030(5) -0.003(6)
C7 0.078(7) 0.087(8) 0.053(5) 0.013(6) 0.033(5) 0.010(5)

loop_
_atom_type_symbol
_atom_type_description
_atom_type_scat_dispersion_real
_atom_type_scat_dispersion_imag
_atom_type_scat_source
C C 0.0033 0.0016 'International Tables Vol C Tables 4.2.6.8 and 6.1.1.4'
H H 0.0000 0.0000 'International Tables Vol C Tables 4.2.6.8 and 6.1.1.4'
N N 0.0061 0.0033 'International Tables Vol C Tables 4.2.6.8 and 6.1.1.4'
Br Br -0.2901 2.4595 'International Tables Vol C Tables 4.2.6.8 and 6.1.1.4'
Hg Hg -2.3894 9.2266 'International Tables Vol C Tables 4.2.6.8 and 6.1.1.4'

loop_
_geom_angle_atom_site_label_1
_geom_angle_atom_site_label_2
_geom_angle_atom_site_label_3
_geom_angle_site_symmetry_1
_geom_angle_site_symmetry_3
_geom_angle
Br1 Hg1 Br1 . 2_656 120.39(5)
Br1 Hg1 Br2 . . 106.83(4)
Br1 Hg1 Br2 2_656 . 106.25(5)
Br1 Hg1 Br2 . 2_656 106.25(5)
Br1 Hg1 Br2 2_656 2_656 106.83(4)
Br2 Hg1 Br2 . 2_656 110.13(6)
C1 N1 C5 . . 123.1(8)
C1 N1 H1A . . 118.5
C5 N1 H1A . . 118.5
N1 C1 C2 . . 116.9(8)
N1 C1 C6 . . 117.3(8)
C2 C1 C6 . . 125.8(8)
C3 C2 C1 . . 122.0(8)
C3 C2 H2A . . 119.0
C1 C2 H2A . . 119.0
C2 C3 C4 . . 118.0(8)
C2 C3 C7 . . 121.2(8)
C4 C3 C7 . . 120.8(9)
C5 C4 C3 . . 120.4(9)
C5 C4 H4A . . 119.8
C3 C4 H4A . . 119.8
N1 C5 C4 . . 119.6(9)
N1 C5 H5A . . 120.2
C4 C5 H5A . . 120.2
C1 C6 H6A . . 109.5
C1 C6 H6B . . 109.5
H6A C6 H6B . . 109.5
C1 C6 H6C . . 109.5
H6A C6 H6C . . 109.5
H6B C6 H6C . . 109.5
C3 C7 H7A . . 109.5
C3 C7 H7B . . 109.5
H7A C7 H7B . . 109.5
C3 C7 H7C . . 109.5
H7A C7 H7C . . 109.5
H7B C7 H7C . . 109.5

loop_
_geom_bond_atom_site_label_1
_geom_bond_atom_site_label_2
_geom_bond_site_symmetry_2
_geom_bond_distance
_geom_bond_publ_flag
Hg1 Br1 . 2.5767(11) y
Hg1 Br1 2_656 2.5767(10) ?
Hg1 Br2 . 2.6160(11) y
Hg1 Br2 2_656 2.6160(11) ?
N1 C1 . 1.338(9) ?
N1 C5 . 1.347(10) ?
N1 H1A . 0.8600 ?
C1 C2 . 1.376(10) ?
C1 C6 . 1.485(11) ?
C2 C3 . 1.372(10) ?
C2 H2A . 0.9300 ?
C3 C4 . 1.372(12) ?
C3 C7 . 1.502(11) ?
C4 C5 . 1.349(11) ?
C4 H4A . 0.9300 ?
C5 H5A . 0.9300 ?
C6 H6A . 0.9600 ?
C6 H6B . 0.9600 ?
C6 H6C . 0.9600 ?
C7 H7A . 0.9600 ?
C7 H7B . 0.9600 ?
C7 H7C . 0.9600 ?

loop_
_geom_hbond_atom_site_label_D
_geom_hbond_atom_site_label_H
_geom_hbond_atom_site_label_A
_geom_hbond_site_symmetry_A
_geom_hbond_distance_DH
_geom_hbond_distance_HA
_geom_hbond_distance_DA
_geom_hbond_angle_DHA
N1 H1A Br2 6_556 0.86 2.45 3.286(7) 163.3

loop_
_geom_torsion_atom_site_label_1
_geom_torsion_atom_site_label_2
_geom_torsion_atom_site_label_3
_geom_torsion_atom_site_label_4
_geom_torsion
C5 N1 C1 C2 -0.5(13)
C5 N1 C1 C6 179.1(9)
N1 C1 C2 C3 1.3(12)
C6 C1 C2 C3 -178.3(8)
C1 C2 C3 C4 -1.4(13)
C1 C2 C3 C7 176.6(7)
C2 C3 C4 C5 0.6(15)
C7 C3 C4 C5 -177.4(9)
C1 N1 C5 C4 -0.1(15)
C3 C4 C5 N1 0.1(16)
